data_1101071
loop_
_publ_author_name
'Frampton, Christopher S.'
'Wilson, Chick C.'
'Shankland, Norman'
'Florence, Alastair J.'

_publ_section_title
;
 Single-crystal neutron refinement of creatine monohydrate at 20 K and 123 K
;
_journal_coden_ASTM JCFTEV
_journal_issue 10
_journal_name_full
;
 Journal of the Chemical Society, Faraday Transactions
;
_journal_page_first 1875
_journal_page_last 1879
_journal_paper_doi 10.1039/a701292f
_journal_volume 93
_journal_year 1997
_chemical_formula_moiety
;
C4 H9 N3 O2,H2 O1
;
_chemical_formula_sum 'C4 H11 N3 O3'
_chemical_name_common
;
Creatine monohydrate
;
_space_group_IT_number 14
_symmetry_cell_setting monoclinic
_symmetry_space_group_name_Hall '-P 2ybc'
_symmetry_space_group_name_H-M 'P 1 21/c 1'
_cell_angle_alpha 90
_cell_angle_beta 108.86(3)
_cell_angle_gamma 90
_cell_formula_units_Z 4
_cell_length_a 12.489(7)
_cell_length_b 4.987(1)
_cell_length_c 12.075(6)
_cell_volume 711.686
_diffrn_ambient_temperature 123
_exptl_crystal_density_diffrn 1.392
_cod_original_sg_symbol_H-M 'P 21/c'
_cod_database_code 1101071

loop_
_symmetry_equiv_pos_site_id
_symmetry_equiv_pos_as_xyz
1 x,y,z
2 -x,1/2+y,1/2-z
3 -x,-y,-z
4 x,-1/2-y,-1/2+z

loop_
_atom_site_label
_atom_site_type_symbol
_atom_site_fract_x
_atom_site_fract_y
_atom_site_fract_z
C1 C 0.21064(9) 0.52512(19) 0.35529(9)
C2 C 0.33034(11) 0.87598(22) 0.46838(11)
C3 C 0.14962(9) 0.75141(19) 0.50165(9)
C4 C 0.16954(9) 0.54245(19) 0.59933(9)
N1 N 0.28901(7) 0.47638(16) 0.30487(7)
N2 N 0.11878(7) 0.37082(16) 0.32611(8)
N3 N 0.22480(7) 0.72519(14) 0.43252(7)
O1 O 0.25613(12) 0.39730(25) 0.62201(12)
O2 O 0.09702(12) 0.53261(27) 0.65037(12)
O3 O 0.48493(13) 0.36775(30) 0.69095(15)
H1 H 0.16224(28) 0.9521(5) 0.54093(27)
H2 H 0.06059(23) 0.7424(5) 0.44683(24)
H3 H 0.3190(3) 1.0479(7) 0.5179(4)
H4 H 0.40164(28) 0.7551(7) 0.5192(4)
H5 H 0.34788(31) 0.9569(6) 0.3922(3)
H6 H 0.36559(23) 0.5663(5) 0.33014(26)
H7 H 0.04989(22) 0.4071(5) 0.35188(25)
H8 H 0.11211(23) 0.2237(5) 0.26532(24)
H9 H 0.27282(23) 0.3336(5) 0.24009(24)
H10 H 0.49287(25) 0.1933(6) 0.72931(31)
H11 H 0.40297(25) 0.3894(5) 0.65486(28)
